data_4325195
loop_
_publ_author_name
'Lubin Ni'
'Firasat Hussain'
'Bernhard Spingler'
'Stephen Weyeneth'
'Greta R. Patzke'

_publ_contact_author_address
;
University of Zurich
Institute of Inorganic Chemistry
Winterthurerstrasse 190
CH-8057 Zurich
Switzerland
;
_publ_contact_author_email greta.patzke@aci.uzh.ch
_publ_contact_author_name 'Dr Greta R. Patzke'
_publ_section_title
;
 Lanthanoid-Containing Open Wells-Dawson Silicotungstates: Synthesis,
 Crystal Structures, and Properties
;
_journal_name_full 'Inorganic Chemistry'
_journal_page_first 4944
_journal_page_last 4955
_journal_paper_doi 10.1021/ic2001943
_journal_volume 50
_journal_year 2011
_chemical_formula_sum 'C Cl Cs2.5 Dy3 Na4 O97.5 Si2 W18'
_chemical_formula_weight 5884.68
_chemical_name_systematic
;
 ?
;
_space_group_IT_number 2
_symmetry_cell_setting triclinic
_symmetry_space_group_name_Hall '-P 1'
_symmetry_space_group_name_H-M 'P -1'
_atom_sites_solution_primary direct
_atom_sites_solution_secondary difmap
_audit_creation_method SHELXL-97
_cell_angle_alpha 99.304(2)
_cell_angle_beta 98.206(2)
_cell_angle_gamma 92.871(2)
_cell_formula_units_Z 2
_cell_length_a 12.8335(3)
_cell_length_b 15.7343(3)
_cell_length_c 23.1443(4)
_cell_measurement_reflns_used 24433
_cell_measurement_temperature 183(2)
_cell_measurement_theta_max 28.28
_cell_measurement_theta_min 2.41
_cell_volume 4551.91(16)
_computing_cell_refinement 'CrysAlis RED (Oxford, 2007)'
_computing_data_collection 'CrysAlis RED (Oxford, 2007)'
_computing_data_reduction 'CrysAlis RED (Oxford, 2007)'
_computing_molecular_graphics 'ORTEP-3 (Farrugia, 1997)'
_computing_publication_material 'SHELXL-97 (Sheldrick, 2008)'
_computing_structure_refinement 'SHELXL-97 (Sheldrick, 1997)'
_computing_structure_solution 'SIR-97 (Altomare, 1999)'
_diffrn_ambient_temperature 183(2)
_diffrn_detector_area_resol_mean 10.4498
_diffrn_measured_fraction_theta_full 0.999
_diffrn_measured_fraction_theta_max 0.999
_diffrn_measurement_device_type 'Xcalibur Ruby'
_diffrn_measurement_method '\o oscillation scan'
_diffrn_radiation_monochromator graphite
_diffrn_radiation_source 'fine-focus sealed tube'
_diffrn_radiation_type MoK\a
_diffrn_radiation_wavelength 0.71073
_diffrn_reflns_av_R_equivalents 0.0713
_diffrn_reflns_av_sigmaI/netI 0.0930
_diffrn_reflns_limit_h_max 17
_diffrn_reflns_limit_h_min -17
_diffrn_reflns_limit_k_max 20
_diffrn_reflns_limit_k_min -20
_diffrn_reflns_limit_l_max 30
_diffrn_reflns_limit_l_min -30
_diffrn_reflns_number 88044
_diffrn_reflns_theta_full 28.28
_diffrn_reflns_theta_max 28.28
_diffrn_reflns_theta_min 2.41
_exptl_absorpt_coefficient_mu 26.248
_exptl_absorpt_correction_T_max 0.3019
_exptl_absorpt_correction_T_min 0.0649
_exptl_absorpt_correction_type multi-scan
_exptl_absorpt_process_details
;
CrysAlisPro, Oxford Diffraction Ltd.,
Version 1.171.33.66 (release 28-04-2010 CrysAlis171 .NET)
(compiled Apr 28 2010,14:27:37)
empirical absorption correction using spherical harmonics,
 implemented in SCALE3 ABSPACK scaling algorithm.
;
_exptl_crystal_colour colorless
_exptl_crystal_density_diffrn 4.293
_exptl_crystal_description block
_exptl_crystal_F_000 5085
_exptl_crystal_size_max 0.23
_exptl_crystal_size_mid 0.18
_exptl_crystal_size_min 0.06
_refine_diff_density_max 5.605
_refine_diff_density_min -3.778
_refine_diff_density_rms 0.394
_refine_ls_extinction_method none
_refine_ls_goodness_of_fit_ref 0.921
_refine_ls_matrix_type full
_refine_ls_number_parameters 686
_refine_ls_number_reflns 22556
_refine_ls_number_restraints 0
_refine_ls_restrained_S_all 0.921
_refine_ls_R_factor_all 0.0705
_refine_ls_R_factor_gt 0.0401
_refine_ls_shift/su_max 0.001
_refine_ls_shift/su_mean 0.000
_refine_ls_structure_factor_coef Fsqd
_refine_ls_weighting_details 'calc w=1/[\s^2^(Fo^2^)+(0.0360P)^2^+0.0000P] where P=(Fo^2^+2Fc^2^)/3'
_refine_ls_weighting_scheme calc
_refine_ls_wR_factor_gt 0.0837
_refine_ls_wR_factor_ref 0.0884
_reflns_number_gt 15147
_reflns_number_total 22556
_reflns_threshold_expression >2sigma(I)
_cod_data_source_file ic2001943_si_002_Dy2.cif
_cod_data_source_block Dy_2
_cod_original_formula_sum 'C Cl Cs2.50 Dy3 Na4 O97.50 Si2 W18'
_cod_database_code 4325195

loop_
_symmetry_equiv_pos_as_xyz
'x, y, z'
'-x, -y, -z'

loop_
_atom_site_label
_atom_site_type_symbol
_atom_site_fract_x
_atom_site_fract_y
_atom_site_fract_z
_atom_site_U_iso_or_equiv
_atom_site_adp_type
_atom_site_occupancy
_atom_site_symmetry_multiplicity
_atom_site_calc_flag
_atom_site_refinement_flags
O1 O 0.1380(6) 0.4166(6) 0.7717(3) 0.0172(19) Uiso 1 1 d .
O2 O 0.1087(6) 0.3381(6) 0.8678(3) 0.0162(19) Uiso 1 1 d .
O3 O 0.0706(7) 0.3196(6) 0.9805(4) 0.025(2) Uiso 1 1 d .
O4 O 0.2738(6) 0.3353(6) 0.9523(3) 0.0152(19) Uiso 1 1 d .
O5 O 0.4817(7) 0.3938(6) 0.9444(4) 0.021(2) Uiso 1 1 d .
O6 O 0.3099(6) 0.3834(6) 0.8523(3) 0.0159(19) Uiso 1 1 d .
O7 O 0.2584(6) 0.2727(6) 0.7465(3) 0.018(2) Uiso 1 1 d .
O8 O 0.0685(6) 0.2404(6) 0.7639(3) 0.0161(19) Uiso 1 1 d .
O9 O 0.0339(6) 0.1833(6) 0.8820(3) 0.018(2) Uiso 1 1 d .
O10 O 0.1928(6) 0.1776(6) 0.9630(3) 0.0169(19) Uiso 1 1 d .
O11 O 0.4265(6) 0.2194(6) 0.9437(3) 0.0172(19) Uiso 1 1 d .
O12 O 0.4541(6) 0.2661(6) 0.8417(3) 0.0150(19) Uiso 1 1 d .
O13 O 0.2446(6) 0.2252(6) 0.8579(3) 0.0143(19) Uiso 1 1 d .
O14 O -0.0588(7) 0.1501(6) 0.6643(4) 0.022(2) Uiso 1 1 d .
O15 O -0.0652(6) 0.1004(6) 0.7733(3) 0.0153(19) Uiso 1 1 d .
O16 O -0.1248(7) 0.0626(6) 0.8747(4) 0.022(2) Uiso 1 1 d .
O17 O 0.0868(6) 0.0345(6) 0.9093(3) 0.018(2) Uiso 1 1 d .
O18 O 0.1672(7) 0.0510(6) 1.0298(4) 0.020(2) Uiso 1 1 d .
O19 O 0.3607(6) 0.0903(5) 0.9924(3) 0.0120(18) Uiso 1 1 d .
O20 O 0.5707(6) 0.1144(6) 0.9841(3) 0.0154(19) Uiso 1 1 d .
O21 O 0.5001(6) 0.1103(5) 0.8640(3) 0.0121(18) Uiso 1 1 d .
O22 O 0.6346(7) 0.1973(6) 0.8013(4) 0.018(2) Uiso 1 1 d .
O23 O 0.4431(6) 0.2115(6) 0.7266(3) 0.0163(19) Uiso 1 1 d .
O24 O 0.2891(7) 0.2243(6) 0.6312(4) 0.019(2) Uiso 1 1 d .
O25 O 0.1589(6) 0.1277(5) 0.6890(3) 0.0133(18) Uiso 1 1 d .
O26 O 0.3264(6) 0.1204(5) 0.7776(3) 0.0130(18) Uiso 1 1 d .
O27 O 0.1301(6) 0.0842(5) 0.7987(3) 0.0111(17) Uiso 1 1 d .
O28 O 0.2954(6) 0.0723(5) 0.8809(3) 0.0108(17) Uiso 1 1 d .
O29 O 0.5057(6) 0.0548(6) 0.7468(3) 0.0166(19) Uiso 1 1 d .
O30 O 0.3409(6) 0.0690(6) 0.6588(3) 0.0147(19) Uiso 1 1 d .
O31 O 0.2468(6) -0.0588(6) 0.9483(3) 0.0150(19) Uiso 1 1 d .
O32 O 0.4521(6) -0.0263(5) 0.9172(3) 0.0121(18) Uiso 1 1 d .
O33 O 0.1954(6) -0.2298(6) 0.8928(3) 0.0149(19) Uiso 1 1 d .
O34 O 0.3676(6) -0.2747(6) 0.8363(3) 0.0153(19) Uiso 1 1 d .
O35 O -0.0173(7) -0.0519(6) 0.8079(4) 0.019(2) Uiso 1 1 d .
O36 O 0.0216(7) 0.0001(6) 0.6918(4) 0.021(2) Uiso 1 1 d .
O37 O 0.2799(6) -0.1041(6) 0.5997(3) 0.0159(19) Uiso 1 1 d .
O38 O 0.4186(7) -0.2079(6) 0.6527(4) 0.021(2) Uiso 1 1 d .
O39 O -0.1302(7) -0.0589(6) 0.5971(4) 0.023(2) Uiso 1 1 d .
O40 O -0.1380(6) -0.1146(6) 0.7040(3) 0.0173(19) Uiso 1 1 d .
O41 O -0.1946(7) -0.1559(6) 0.8073(4) 0.024(2) Uiso 1 1 d .
O42 O 0.0090(6) -0.2146(6) 0.8242(3) 0.0169(19) Uiso 1 1 d .
O43 O 0.0316(7) -0.3414(6) 0.8966(4) 0.022(2) Uiso 1 1 d .
O44 O 0.1951(6) -0.3878(5) 0.8305(3) 0.0131(18) Uiso 1 1 d .
O45 O 0.3769(7) -0.4453(6) 0.7914(4) 0.021(2) Uiso 1 1 d .
O46 O 0.3460(6) -0.3285(5) 0.7146(3) 0.0134(18) Uiso 1 1 d .
O47 O 0.4181(7) -0.3796(6) 0.6076(4) 0.019(2) Uiso 1 1 d .
O48 O 0.2678(6) -0.2773(6) 0.5616(4) 0.018(2) Uiso 1 1 d .
O49 O 0.1484(7) -0.1712(6) 0.4978(4) 0.021(2) Uiso 1 1 d .
O50 O 0.0702(7) -0.1219(6) 0.6046(4) 0.019(2) Uiso 1 1 d .
O51 O 0.2071(6) -0.2259(5) 0.6620(3) 0.0115(18) Uiso 1 1 d .
O52 O 0.1743(6) -0.2713(5) 0.7657(3) 0.0121(18) Uiso 1 1 d .
O53 O 0.0448(6) -0.1687(6) 0.7151(3) 0.0152(19) Uiso 1 1 d .
O54 O -0.1257(6) -0.2765(6) 0.7286(3) 0.017(2) Uiso 1 1 d .
O55 O -0.0973(6) -0.2236(5) 0.6100(3) 0.0134(18) Uiso 1 1 d .
O56 O 0.0575(6) -0.2838(6) 0.5578(3) 0.0169(19) Uiso 1 1 d .
O57 O 0.2120(6) -0.4005(6) 0.6193(3) 0.0162(19) Uiso 1 1 d .
O58 O 0.1870(6) -0.4511(5) 0.7169(3) 0.0132(18) Uiso 1 1 d .
O59 O 0.0006(6) -0.3791(6) 0.7768(3) 0.0161(19) Uiso 1 1 d .
O60 O 0.0431(6) -0.3340(5) 0.6667(3) 0.0126(18) Uiso 1 1 d .
O61 O -0.0166(6) -0.4893(5) 0.6750(3) 0.0139(18) Uiso 1 1 d .
O62 O 0.1299(7) -0.5688(6) 0.6085(4) 0.021(2) Uiso 1 1 d .
O63 O 0.0053(6) -0.4448(6) 0.5695(3) 0.0146(19) Uiso 1 1 d .
O64 O -0.1489(6) -0.3530(6) 0.5122(3) 0.0171(19) Uiso 1 1 d .
O65 O -0.1483(6) -0.3858(6) 0.6262(3) 0.0152(19) Uiso 1 1 d .
O66 O -0.1991(7) -0.4523(6) 0.7236(4) 0.024(2) Uiso 1 1 d .
O67 O 0.2647(7) -0.0531(6) 0.7198(4) 0.026(2) Uiso 1 1 d .
O68 O 0.4552(7) -0.1210(7) 0.7663(4) 0.030(2) Uiso 1 1 d .
O69 O 0.6081(7) -0.0868(6) 0.6910(4) 0.026(2) Uiso 1 1 d .
O70 O 0.4931(9) -0.0230(8) 0.5944(5) 0.050(3) Uiso 1 1 d .
O71 O 0.5394(7) -0.1876(6) 0.9108(4) 0.024(2) Uiso 1 1 d .
O72 O 0.2871(7) -0.1118(6) 0.8295(4) 0.024(2) Uiso 1 1 d .
O73 O 0.3823(8) -0.2846(7) 0.9695(4) 0.032(2) Uiso 1 1 d .
O74 O 0.0791(9) 0.2552(8) 0.5786(5) 0.049(3) Uiso 1 1 d .
O75 O 0.2525(9) 0.2038(8) 0.5032(5) 0.047(3) Uiso 1 1 d .
O76 O 0.3183(7) 0.4588(7) 0.5474(4) 0.030(2) Uiso 1 1 d .
O77 O 0.3239(7) 0.4156(6) 0.6704(4) 0.026(2) Uiso 1 1 d .
O78 O 0.4293(8) 0.3196(7) 0.5753(4) 0.039(3) Uiso 1 1 d .
O79 O 0.7310(8) 0.0621(7) 0.7253(4) 0.040(3) Uiso 1 1 d .
O80 O 0.2917(17) -0.0923(15) 0.3943(9) 0.143(8) Uiso 1 1 d .
O81 O -0.3915(10) -0.2595(9) 0.7589(5) 0.065(4) Uiso 1 1 d .
O82 O -0.0590(9) 0.4635(8) 0.8370(5) 0.050(3) Uiso 1 1 d .
O83 O 0.6709(9) -0.2467(8) 0.6457(5) 0.054(3) Uiso 1 1 d .
O84 O 0.4694(9) -0.6006(8) 0.7657(5) 0.051(3) Uiso 1 1 d .
O85 O -0.0443(10) -0.0716(9) 0.4499(5) 0.063(4) Uiso 1 1 d .
O86 O 0.2563(11) 0.0345(10) 0.5284(6) 0.080(4) Uiso 1 1 d .
O87 O -0.1857(12) 0.2838(11) 0.9708(7) 0.090(5) Uiso 1 1 d .
O88 O 0.6885(11) -0.5268(9) 0.7811(6) 0.070(4) Uiso 1 1 d .
O89 O -0.1917(16) 0.4797(14) 1.0731(9) 0.136(7) Uiso 1 1 d .
O90 O 0.4422(14) -0.4409(13) 0.9168(8) 0.116(6) Uiso 1 1 d .
O91 O 0.587(2) -0.357(2) 0.8802(12) 0.216(12) Uiso 1 1 d .
O92 O 0.563(2) 0.0046(19) 0.5191(11) 0.067(8) Uiso 0.50 1 d P
O93 O 0.675(2) -0.485(2) 0.9560(12) 0.211(12) Uiso 1 1 d .
O94 O -0.187(4) 0.401(4) 0.786(2) 0.40(3) Uiso 1 1 d .
O95 O -0.3556(19) -0.4507(16) 0.5811(10) 0.164(9) Uiso 1 1 d .
O96 O -0.181(3) -0.766(3) 0.6028(17) 0.135(15) Uiso 0.50 1 d P
O97 O -0.1830(18) 0.4423(16) 0.8931(10) 0.048(6) Uiso 0.50 1 d P
O98 O 0.562(2) 0.226(2) 0.6383(13) 0.234(14) Uiso 1 1 d .
O99 O -0.429(3) -0.349(3) 0.5423(16) 0.124(13) Uiso 0.50 1 d P
O100 O 0.657(2) -0.395(2) 0.7892(12) 0.076(9) Uiso 0.50 1 d P
Na1 Na 0.1517(12) -0.0702(9) 0.4357(6) 0.161(6) Uani 1 1 d .
Na2A Na -0.0554(8) 0.4093(7) 1.0175(4) 0.035(2) Uiso 0.60 1 d P
Na2B Na 0.0406(11) 0.4357(10) 1.0515(6) 0.029(3) Uiso 0.40 1 d P
Na3 Na 0.5573(7) -0.4482(9) 0.7085(6) 0.138(5) Uani 1 1 d .
Na4 Na -0.1515(7) 0.2818(6) 0.8386(5) 0.092(3) Uani 1 1 d .
Si1 Si 0.1190(3) -0.2485(2) 0.70301(14) 0.0121(7) Uani 1 1 d .
Si2 Si 0.2484(3) 0.1239(2) 0.82803(14) 0.0117(7) Uani 1 1 d .
Cs1 Cs 0.66058(7) -0.03400(7) 0.85539(4) 0.0306(2) Uani 1 1 d .
Cs2 Cs -0.04345(9) 0.14846(7) 1.01728(5) 0.0411(3) Uani 1 1 d .
Cs3 Cs -0.1619(3) -0.5873(3) 0.53590(18) 0.141(2) Uani 0.50 1 d P
Dy1 Dy 0.42453(5) -0.05796(4) 0.67531(3) 0.02034(15) Uani 1 1 d .
Dy2 Dy 0.36072(5) -0.16172(4) 0.91685(2) 0.01355(13) Uani 1 1 d .
Dy3 Dy 0.24640(5) 0.33103(4) 0.57582(2) 0.01537(13) Uani 1 1 d .
W1 W 0.39138(4) 0.31003(3) 0.90588(2) 0.01431(11) Uani 1 1 d .
W2 W 0.18796(4) 0.33036(3) 0.80224(2) 0.01431(11) Uani 1 1 d .
W3 W 0.14258(4) 0.26820(4) 0.92945(2) 0.01662(12) Uani 1 1 d .
W4 W 0.45263(4) 0.08720(3) 0.93334(2) 0.01229(11) Uani 1 1 d .
W5 W 0.21567(4) 0.04955(3) 0.96412(2) 0.01337(11) Uani 1 1 d .
W6 W -0.00754(4) 0.06565(4) 0.84759(2) 0.01635(12) Uani 1 1 d .
W7 W 0.03253(4) 0.12937(3) 0.72300(2) 0.01449(11) Uani 1 1 d .
W8 W 0.30144(4) 0.16925(3) 0.69138(2) 0.01354(11) Uani 1 1 d .
W9 W 0.50070(4) 0.15679(3) 0.79215(2) 0.01303(11) Uani 1 1 d .
W10 W -0.09347(4) -0.39454(4) 0.70772(2) 0.01538(12) Uani 1 1 d .
W11 W -0.04372(4) -0.09878(3) 0.64852(2) 0.01505(12) Uani 1 1 d .
W12 W 0.30081(4) -0.35940(3) 0.78274(2) 0.01257(11) Uani 1 1 d .
W13 W 0.33716(4) -0.30405(3) 0.63566(2) 0.01409(11) Uani 1 1 d .
W14 W 0.10065(4) -0.46369(3) 0.63332(2) 0.01342(11) Uani 1 1 d .
W15 W 0.17561(4) -0.18425(4) 0.57080(2) 0.01539(12) Uani 1 1 d .
W16 W -0.06224(4) -0.32987(3) 0.57830(2) 0.01408(11) Uani 1 1 d .
W17 W 0.09711(4) -0.30220(3) 0.84514(2) 0.01369(11) Uani 1 1 d .
W18 W -0.08391(4) -0.16181(4) 0.77224(2) 0.01732(12) Uani 1 1 d .
C1 C 0.511(3) -0.046(2) 0.5480(15) 0.045(9) Uiso 0.50 1 d P
C2 C 0.500(4) -0.147(3) 0.5253(19) 0.079(14) Uiso 0.50 1 d P
Cl1A Cl -0.0744(10) -0.6653(9) 0.6655(6) 0.093(4) Uiso 0.50 1 d P
Cl1B Cl -0.1053(10) -0.6469(9) 0.7213(6) 0.086(4) Uiso 0.50 1 d P

loop_
_atom_site_aniso_label
_atom_site_aniso_U_11
_atom_site_aniso_U_22
_atom_site_aniso_U_33
_atom_site_aniso_U_23
_atom_site_aniso_U_13
_atom_site_aniso_U_12
Na1 0.197(14) 0.127(12) 0.158(12) 0.083(10) -0.036(10) -0.022(10)
Na3 0.052(6) 0.169(13) 0.232(14) 0.137(11) 0.031(7) 0.026(7)
Na4 0.067(6) 0.044(6) 0.151(9) 0.005(6) -0.015(6) 0.000(5)
Si1 0.0164(18) 0.0093(19) 0.0092(16) 0.0002(13) -0.0006(13) -0.0004(15)
Si2 0.0137(18) 0.0079(18) 0.0120(16) -0.0008(14) 0.0002(13) -0.0006(14)
Cs1 0.0243(5) 0.0295(6) 0.0390(5) 0.0051(4) 0.0075(4) 0.0064(4)
Cs2 0.0499(7) 0.0279(6) 0.0484(6) -0.0024(5) 0.0294(5) -0.0034(5)
Cs3 0.118(3) 0.138(4) 0.130(3) -0.076(3) 0.033(3) -0.057(3)
Dy1 0.0212(3) 0.0134(3) 0.0230(3) -0.0015(3) -0.0032(3) 0.0021(3)
Dy2 0.0192(3) 0.0091(3) 0.0100(3) 0.0000(2) -0.0027(2) -0.0011(3)
Dy3 0.0207(3) 0.0119(3) 0.0120(3) 0.0028(2) -0.0029(2) -0.0004(3)
W1 0.0213(3) 0.0082(3) 0.0119(2) 0.0003(2) -0.0008(2) -0.0004(2)
W2 0.0209(3) 0.0082(3) 0.0132(2) 0.0020(2) 0.0000(2) 0.0013(2)
W3 0.0246(3) 0.0117(3) 0.0142(2) 0.0007(2) 0.0063(2) 0.0033(2)
W4 0.0171(3) 0.0093(3) 0.0089(2) 0.00113(19) -0.00227(19) -0.0005(2)
W5 0.0192(3) 0.0105(3) 0.0097(2) 0.0008(2) 0.0013(2) -0.0007(2)
W6 0.0156(3) 0.0187(3) 0.0144(2) 0.0026(2) 0.0017(2) 0.0010(2)
W7 0.0185(3) 0.0103(3) 0.0129(2) 0.0018(2) -0.0029(2) 0.0003(2)
W8 0.0211(3) 0.0102(3) 0.0088(2) 0.00242(19) -0.0005(2) 0.0008(2)
W9 0.0158(3) 0.0117(3) 0.0110(2) 0.0018(2) 0.00076(19) -0.0004(2)
W10 0.0169(3) 0.0142(3) 0.0133(2) 0.0012(2) -0.0011(2) -0.0028(2)
W11 0.0200(3) 0.0098(3) 0.0130(2) 0.0006(2) -0.0039(2) 0.0012(2)
W12 0.0174(3) 0.0088(3) 0.0095(2) -0.00007(19) -0.00278(19) 0.0003(2)
W13 0.0186(3) 0.0109(3) 0.0115(2) 0.0002(2) 0.0008(2) -0.0004(2)
W14 0.0193(3) 0.0080(3) 0.0106(2) -0.00045(19) -0.0024(2) -0.0007(2)
W15 0.0223(3) 0.0130(3) 0.0097(2) 0.0027(2) -0.0015(2) -0.0014(2)
W16 0.0193(3) 0.0103(3) 0.0096(2) -0.0004(2) -0.0048(2) -0.0003(2)
W17 0.0190(3) 0.0119(3) 0.0088(2) 0.0005(2) 0.0004(2) -0.0024(2)
W18 0.0194(3) 0.0168(3) 0.0160(3) 0.0025(2) 0.0034(2) 0.0042(2)

loop_
_atom_type_symbol
_atom_type_description
_atom_type_scat_dispersion_real
_atom_type_scat_dispersion_imag
_atom_type_scat_source
O O 0.0106 0.0060 'International Tables Vol C Tables 4.2.6.8 and 6.1.1.4'
Na Na 0.0362 0.0249 'International Tables Vol C Tables 4.2.6.8 and 6.1.1.4'
Si Si 0.0817 0.0704 'International Tables Vol C Tables 4.2.6.8 and 6.1.1.4'
Cs Cs -0.3680 2.1192 'International Tables Vol C Tables 4.2.6.8 and 6.1.1.4'
Dy Dy -0.1892 4.4098 'International Tables Vol C Tables 4.2.6.8 and 6.1.1.4'
W W -0.8490 6.8722 'International Tables Vol C Tables 4.2.6.8 and 6.1.1.4'
C C 0.0033 0.0016 'International Tables Vol C Tables 4.2.6.8 and 6.1.1.4'
Cl Cl 0.1484 0.1585 'International Tables Vol C Tables 4.2.6.8 and 6.1.1.4'

loop_
_geom_angle_atom_site_label_1
_geom_angle_atom_site_label_2
_geom_angle_atom_site_label_3
_geom_angle
_geom_angle_site_symmetry_1
_geom_angle_site_symmetry_3
W2 O2 W3 119.9(5) . .
W3 O3 Na2B 152.9(6) . .
W3 O3 Na2A 158.2(6) . .
Na2B O3 Na2A 33.9(4) . .
W3 O3 Cs2 98.9(4) . .
Na2B O3 Cs2 105.2(5) . .
Na2A O3 Cs2 91.9(4) . .
W3 O4 W1 119.5(4) . .
W2 O6 W1 117.2(4) . .
W2 O7 W8 157.5(5) . .
W7 O8 W2 146.1(5) . .
W6 O9 W3 148.2(5) . .
W6 O9 Cs2 90.6(3) . .
W3 O9 Cs2 86.9(3) . .
W3 O10 W5 154.3(4) . .
W3 O10 Cs2 90.4(3) . .
W5 O10 Cs2 88.9(3) . .
W1 O11 W4 145.9(4) . .
W1 O12 W9 146.4(5) . .
Si2 O13 W1 123.1(5) . .
Si2 O13 W3 122.8(4) . .
W1 O13 W3 94.5(3) . .
Si2 O13 W2 122.4(4) . .
W1 O13 W2 92.7(3) . .
W3 O13 W2 93.2(3) . .
W7 O14 Na1 138.0(6) . 2_556
W7 O15 W6 117.5(4) . .
W6 O16 Cs1 142.8(4) . 1_455
W6 O16 Cs2 100.5(3) . .
Cs1 O16 Cs2 112.5(2) 1_455 .
W6 O17 W5 153.1(5) . .
W6 O17 Cs2 91.8(3) . .
W5 O17 Cs2 90.4(3) . .
W6 O17 Cs2 125.3(3) . 2_557
W5 O17 Cs2 81.6(3) . 2_557
Cs2 O17 Cs2 85.07(18) . 2_557
W5 O18 Cs2 106.1(4) . .
W5 O18 Cs1 116.0(4) . 2_657
Cs2 O18 Cs1 132.0(3) . 2_657
W5 O18 Cs2 91.8(3) . 2_557
Cs2 O18 Cs2 94.6(2) . 2_557
Cs1 O18 Cs2 105.7(3) 2_657 2_557
W5 O19 W4 116.3(4) . .
W4 O20 Dy2 144.2(4) . 2_657
W4 O21 W9 158.1(5) . .
W4 O21 Cs1 96.8(3) . .
W9 O21 Cs1 104.2(3) . .
W9 O22 Na4 169.0(5) . 1_655
W8 O23 W9 114.3(4) . .
W8 O24 Dy3 159.4(5) . .
W7 O25 W8 150.1(4) . .
Si2 O26 W8 128.5(5) . .
Si2 O26 W9 127.3(4) . .
W8 O26 W9 92.6(3) . .
Si2 O27 W7 124.6(4) . .
Si2 O27 W6 126.4(4) . .
W7 O27 W6 94.4(3) . .
Si2 O28 W4 128.9(4) . .
Si2 O28 W5 126.9(4) . .
W4 O28 W5 91.6(3) . .
W9 O29 Dy1 150.2(5) . .
W9 O29 Cs1 95.4(3) . .
Dy1 O29 Cs1 107.7(3) . .
W8 O30 Dy1 146.3(4) . .
W5 O31 Dy2 150.7(4) . .
W5 O31 Cs2 98.6(3) . 2_557
Dy2 O31 Cs2 110.7(3) . 2_557
W4 O32 Dy2 147.0(4) . .
W4 O32 Cs1 97.0(3) . .
Dy2 O32 Cs1 115.8(3) . .
W17 O33 Dy2 152.4(4) . .
W17 O33 Cs2 96.5(3) . 2_557
Dy2 O33 Cs2 110.7(3) . 2_557
W12 O34 Dy2 148.6(4) . .
W18 O35 W6 156.9(5) . .
W11 O36 W7 153.7(5) . .
W15 O37 Dy1 145.9(5) . .
W13 O38 Dy1 145.7(5) . .
W11 O39 Na1 137.2(6) . 2_556
W18 O40 W11 117.6(4) . .
W18 O41 Cs1 142.5(5) . 1_455
W18 O42 W17 154.9(5) . .
W18 O42 Cs2 122.1(3) . 2_557
W17 O42 Cs2 82.3(3) . 2_557
W17 O43 Na2B 161.0(6) . 2_557
W17 O43 Na2A 143.6(5) . 2_557
Na2B O43 Na2A 33.9(4) 2_557 2_557
W17 O43 Cs2 93.3(3) . 2_557
Na2B O43 Cs2 105.0(4) 2_557 2_557
Na2A O43 Cs2 90.2(3) 2_557 2_557
W17 O44 W12 115.2(4) . .
W12 O46 W13 158.8(5) . .
W15 O48 W13 114.1(4) . .
W15 O48 Cs3 107.8(3) . 2_546
W13 O48 Cs3 122.3(4) . 2_546
W15 O49 Na1 143.1(6) . .
W15 O49 Cs3 84.7(3) . 2_546
Na1 O49 Cs3 129.6(5) . 2_546
W15 O50 W11 158.7(5) . .
Si1 O51 W13 128.1(5) . .
Si1 O51 W15 126.8(4) . .
W13 O51 W15 91.8(3) . .
Si1 O52 W12 129.1(4) . .
Si1 O52 W17 129.2(4) . .
W12 O52 W17 91.8(3) . .
Si1 O53 W11 128.0(4) . .
Si1 O53 W18 126.2(5) . .
W11 O53 W18 93.4(3) . .
W10 O54 W18 149.1(5) . .
W16 O55 W11 146.5(4) . .
W16 O56 W15 149.6(5) . .
W16 O56 Cs3 114.1(4) . 2_546
W15 O56 Cs3 95.9(3) . 2_546
W14 O57 W13 158.2(4) . .
W14 O57 Cs3 102.5(3) . 2_546
W13 O57 Cs3 96.7(3) . 2_546
W14 O58 W12 141.7(4) . .
W10 O59 W17 151.7(5) . .
Si1 O60 W14 125.3(4) . .
Si1 O60 W16 121.4(5) . .
W14 O60 W16 93.2(3) . .
Si1 O60 W10 121.5(4) . .
W14 O60 W10 93.6(3) . .
W16 O60 W10 93.7(3) . .
W10 O61 W14 118.6(4) . .
W10 O61 Cs3 107.9(3) . .
W14 O61 Cs3 88.0(3) . .
W14 O62 Dy3 151.4(5) . 1_545
W14 O63 W16 116.7(4) . .
W14 O63 Cs3 110.5(4) . .
W16 O63 Cs3 109.3(3) . .
W14 O63 Cs3 103.8(3) . 2_546
W16 O63 Cs3 99.4(3) . 2_546
Cs3 O63 Cs3 116.9(2) . 2_546
W16 O64 Dy3 158.8(5) . 2_556
W10 O65 W16 120.8(4) . .
W10 O65 Cs3 110.2(4) . .
W16 O65 Cs3 93.8(3) . .
Dy1 O68 Cs1 113.0(3) . .
Dy1 O69 Cs1 99.1(3) . .
C1 O70 Dy1 147(2) . .
Dy2 O71 Cs1 111.9(3) . .
Dy3 O76 Cs3 122.2(3) . 2_556
Na2A O87 Cs2 93.7(5) . .
C1 O92 O92 77(2) . 2_656
C1 O92 C1 119(2) . 2_656
O92 O92 C1 42.4(16) 2_656 2_656
Cl1B O94 Na4 92(2) 1_565 .
Na1 O96 Cs3 130.6(14) 2_546 .
Na2B O97 Na4 127.9(10) 2_567 .
O80 Na1 O39 92.7(8) . 2_556
O80 Na1 O49 104.9(9) . .
O39 Na1 O49 158.6(9) 2_556 .
O80 Na1 O14 82.6(8) . 2_556
O39 Na1 O14 89.8(5) 2_556 2_556
O49 Na1 O14 104.2(6) . 2_556
O80 Na1 O85 160.4(9) . .
O39 Na1 O85 87.3(7) 2_556 .
O49 Na1 O85 80.2(6) . .
O14 Na1 O85 77.8(5) 2_556 .
O80 Na1 O86 93.3(8) . .
O39 Na1 O86 80.9(6) 2_556 .
O49 Na1 O86 86.0(6) . .
O14 Na1 O86 169.6(7) 2_556 .
O85 Na1 O86 106.0(7) . .
O80 Na1 O96 64.4(11) . 2_546
O39 Na1 O96 141.4(11) 2_556 2_546
O49 Na1 O96 59.4(10) . 2_546
O14 Na1 O96 58.2(10) 2_556 2_546
O85 Na1 O96 104.3(10) . 2_546
O86 Na1 O96 128.3(11) . 2_546
Na2B Na2A O3 72.2(8) . .
Na2B Na2A O43 69.0(8) . 2_557
O3 Na2A O43 87.1(5) . 2_557
Na2B Na2A O89 106.4(9) . .
O3 Na2A O89 166.6(7) . .
O43 Na2A O89 80.1(6) 2_557 .
Na2B Na2A O87 146.6(10) . .
O3 Na2A O87 84.5(5) . .
O43 Na2A O87 86.6(5) 2_557 .
O89 Na2A O87 90.8(7) . .
Na2B Na2A Na2B 91.4(8) . 2_567
O3 Na2A Na2B 102.3(5) . 2_567
O43 Na2A Na2B 154.8(5) 2_557 2_567
O89 Na2A Na2B 91.0(7) . 2_567
O87 Na2A Na2B 117.3(6) . 2_567
Na2B Na2A Na2A 67.6(7) . 2_567
O3 Na2A Na2A 94.2(5) . 2_567
O43 Na2A Na2A 133.8(5) 2_557 2_567
O89 Na2A Na2A 97.5(7) . 2_567
O87 Na2A Na2A 139.5(6) . 2_567
Na2B Na2A Na2A 23.8(3) 2_567 2_567
Na2B Na2A Cs2 97.8(8) . .
O3 Na2A Cs2 53.1(3) . .
O43 Na2A Cs2 54.2(3) 2_557 .
O89 Na2A Cs2 115.0(6) . .
O87 Na2A Cs2 48.7(4) . .
Na2B Na2A Cs2 148.2(4) 2_567 .
Na2A Na2A Cs2 147.3(5) 2_567 .
Na2A Na2B O43 77.1(8) . 2_557
Na2A Na2B O3 73.9(7) . .
O43 Na2B O3 90.0(6) 2_557 .
Na2A Na2B O97 151.2(12) . 2_567
O43 Na2B O97 119.8(8) 2_557 2_567
O3 Na2B O97 125.2(8) . 2_567
Na2A Na2B O82 122.2(9) . 2_567
O43 Na2B O82 78.8(5) 2_557 2_567
O3 Na2B O82 156.8(8) . 2_567
O97 Na2B O82 49.0(6) 2_567 2_567
Na2A Na2B Na2A 88.6(8) . 2_567
O43 Na2B Na2A 158.4(7) 2_557 2_567
O3 Na2B Na2A 101.6(5) . 2_567
O97 Na2B Na2A 67.8(7) 2_567 2_567
O82 Na2B Na2A 95.8(5) 2_567 2_567
Na2A Na2B Na2B 65.2(8) . 2_567
O43 Na2B Na2B 139.1(8) 2_557 2_567
O3 Na2B Na2B 94.2(6) . 2_567
O97 Na2B Na2B 90.2(8) 2_567 2_567
O82 Na2B Na2B 107.7(7) 2_567 2_567
Na2A Na2B Na2B 23.4(3) 2_567 2_567
Na2A Na2B Cs2 64.6(7) . .
O43 Na2B Cs2 45.6(3) 2_557 .
O3 Na2B Cs2 44.8(3) . .
O97 Na2B Cs2 144.1(8) 2_567 .
O82 Na2B Cs2 123.0(5) 2_567 .
Na2A Na2B Cs2 140.2(4) 2_567 .
Na2B Na2B Cs2 121.9(5) 2_567 .
O100 Na3 O88 50.4(9) . .
O100 Na3 O81 53.1(10) . 1_655
O88 Na3 O81 103.0(6) . 1_655
O94 Na4 O97 56.7(13) . .
O94 Na4 O22 94.0(13) . 1_455
O97 Na4 O22 104.2(6) . 1_455
O94 Na4 Cl1B 38.9(12) . 1_565
O97 Na4 Cl1B 91.7(6) . 1_565
O22 Na4 Cl1B 102.2(4) 1_455 1_565
O94 Na4 Cs2 154.8(12) . .
O97 Na4 Cs2 99.1(6) . .
O22 Na4 Cs2 99.4(3) 1_455 .
Cl1B Na4 Cs2 152.6(4) 1_565 .
O52 Si1 O53 109.7(4) . .
O52 Si1 O51 111.4(4) . .
O53 Si1 O51 110.9(5) . .
O52 Si1 O60 108.3(5) . .
O53 Si1 O60 108.3(4) . .
O51 Si1 O60 108.1(4) . .
O27 Si2 O13 109.4(5) . .
O27 Si2 O28 110.3(4) . .
O13 Si2 O28 107.5(4) . .
O27 Si2 O26 110.8(4) . .
O13 Si2 O26 107.9(4) . .
O28 Si2 O26 110.7(5) . .
O41 Cs1 O16 73.2(2) 1_655 1_655
O41 Cs1 O21 160.9(2) 1_655 .
O16 Cs1 O21 105.0(2) 1_655 .
O41 Cs1 O68 95.2(2) 1_655 .
O16 Cs1 O68 149.1(2) 1_655 .
O21 Cs1 O68 76.6(2) . .
O41 Cs1 O32 141.8(2) 1_655 .
O16 Cs1 O32 137.3(2) 1_655 .
O21 Cs1 O32 50.9(2) . .
O68 Cs1 O32 67.8(2) . .
O41 Cs1 O18 76.0(2) 1_655 2_657
O16 Cs1 O18 60.0(2) 1_655 2_657
O21 Cs1 O18 120.2(2) . 2_657
O68 Cs1 O18 146.2(2) . 2_657
O32 Cs1 O18 98.9(2) . 2_657
O41 Cs1 O71 91.4(2) 1_655 .
O16 Cs1 O71 138.1(2) 1_655 .
O21 Cs1 O71 101.4(2) . .
O68 Cs1 O71 68.9(2) . .
O32 Cs1 O71 50.9(2) . .
O18 Cs1 O71 78.6(2) 2_657 .
O41 Cs1 O29 113.4(2) 1_655 .
O16 Cs1 O29 105.9(2) 1_655 .
O21 Cs1 O29 48.14(19) . .
O68 Cs1 O29 51.7(2) . .
O32 Cs1 O29 83.5(2) . .
O18 Cs1 O29 161.3(2) 2_657 .
O71 Cs1 O29 116.0(2) . .
O41 Cs1 O69 67.6(2) 1_655 .
O16 Cs1 O69 100.9(2) 1_655 .
O21 Cs1 O69 94.6(2) . .
O68 Cs1 O69 48.7(2) . .
O32 Cs1 O69 114.27(19) . .
O18 Cs1 O69 142.7(2) 2_657 .
O71 Cs1 O69 108.9(2) . .
O29 Cs1 O69 46.7(2) . .
O41 Cs1 O79 77.7(3) 1_655 .
O16 Cs1 O79 64.4(2) 1_655 .
O21 Cs1 O79 84.4(2) . .
O68 Cs1 O79 85.3(2) . .
O32 Cs1 O79 131.1(2) . .
O18 Cs1 O79 123.1(2) 2_657 .
O71 Cs1 O79 151.1(2) . .
O29 Cs1 O79 48.6(2) . .
O69 Cs1 O79 42.2(2) . .
O41 Cs1 W4 168.27(18) 1_655 .
O16 Cs1 W4 114.57(17) 1_655 .
O21 Cs1 W4 28.98(14) . .
O68 Cs1 W4 82.07(17) . .
O32 Cs1 W4 27.10(15) . .
O18 Cs1 W4 99.94(15) 2_657 .
O71 Cs1 W4 77.01(16) . .
O29 Cs1 W4 73.88(13) . .
O69 Cs1 W4 117.32(15) . .
O79 Cs1 W4 113.26(18) . .
O41 Cs1 W9 133.79(18) 1_655 .
O16 Cs1 W9 95.39(19) 1_655 .
O21 Cs1 W9 27.29(14) . .
O68 Cs1 W9 71.68(19) . .
O32 Cs1 W9 75.05(16) . .
O18 Cs1 W9 137.02(16) 2_657 .
O71 Cs1 W9 121.59(17) . .
O29 Cs1 W9 25.83(14) . .
O69 Cs1 W9 71.21(16) . .
O79 Cs1 W9 57.59(17) . .
W4 Cs1 W9 56.188(17) . .
O87 Cs2 O31 88.0(3) . 2_557
O87 Cs2 O18 153.7(3) . .
O31 Cs2 O18 117.3(2) 2_557 .
O87 Cs2 O33 65.5(3) . 2_557
O31 Cs2 O33 51.9(2) 2_557 2_557
O18 Cs2 O33 135.1(2) . 2_557
O87 Cs2 O3 61.7(3) . .
O31 Cs2 O3 148.4(2) 2_557 .
O18 Cs2 O3 94.1(2) . .
O33 Cs2 O3 103.2(2) 2_557 .
O87 Cs2 O43 63.0(3) . 2_557
O31 Cs2 O43 100.3(2) 2_557 2_557
O18 Cs2 O43 115.1(2) . 2_557
O33 Cs2 O43 48.5(2) 2_557 2_557
O3 Cs2 O43 59.3(2) . 2_557
O87 Cs2 O16 76.4(3) . .
O31 Cs2 O16 89.7(2) 2_557 .
O18 Cs2 O16 95.6(2) . .
O33 Cs2 O16 124.5(2) 2_557 .
O3 Cs2 O16 91.6(2) . .
O43 Cs2 O16 137.5(2) 2_557 .
O87 Cs2 O18 109.1(3) . 2_557
O31 Cs2 O18 48.4(2) 2_557 2_557
O18 Cs2 O18 85.4(2) . 2_557
O33 Cs2 O18 100.3(2) 2_557 2_557
O3 Cs2 O18 146.9(2) . 2_557
O43 Cs2 O18 148.8(2) 2_557 2_557
O16 Cs2 O18 55.7(2) . 2_557
O87 Cs2 O10 105.3(3) . .
O31 Cs2 O10 161.4(2) 2_557 .
O18 Cs2 O10 48.5(2) . .
O33 Cs2 O10 145.7(2) 2_557 .
O3 Cs2 O10 48.8(2) . .
O43 Cs2 O10 97.3(2) 2_557 .
O16 Cs2 O10 81.12(19) . .
O18 Cs2 O10 113.7(2) 2_557 .
O87 Cs2 O17 113.7(3) . .
O31 Cs2 O17 119.1(2) 2_557 .
O18 Cs2 O17 49.2(2) . .
O33 Cs2 O17 170.5(2) 2_557 .
O3 Cs2 O17 83.9(2) . .
O43 Cs2 O17 140.5(2) 2_557 .
O16 Cs2 O17 48.1(2) . .
O18 Cs2 O17 70.7(2) 2_557 .
O10 Cs2 O17 43.73(19) . .
O87 Cs2 O9 73.1(3) . .
O31 Cs2 O9 134.11(19) 2_557 .
O18 Cs2 O9 83.3(2) . .
O33 Cs2 O9 138.2(2) 2_557 .
O3 Cs2 O9 48.9(2) . .
O43 Cs2 O9 106.9(2) 2_557 .
O16 Cs2 O9 45.79(19) . .
O18 Cs2 O9 98.33(19) 2_557 .
O10 Cs2 O9 43.17(19) . .
O17 Cs2 O9 43.7(2) . .
O87 Cs2 O42 103.2(3) . 2_557
O31 Cs2 O42 77.39(19) 2_557 2_557
O18 Cs2 O42 90.1(2) . 2_557
O33 Cs2 O42 46.6(2) 2_557 2_557
O3 Cs2 O42 99.6(2) . 2_557
O43 Cs2 O42 47.5(2) 2_557 2_557
O16 Cs2 O42 167.1(2) . 2_557
O18 Cs2 O42 113.5(2) 2_557 2_557
O10 Cs2 O42 111.17(18) . 2_557
O17 Cs2 O42 139.2(2) . 2_557
O9 Cs2 O42 146.85(19) . 2_557
O63 Cs3 O48 144.8(3) . 2_546
O63 Cs3 O56 100.6(2) . 2_546
O48 Cs3 O56 51.4(2) 2_546 2_546
O63 Cs3 O96 125.9(7) . .
O48 Cs3 O96 76.8(7) 2_546 .
O56 Cs3 O96 83.1(7) 2_546 .
O63 Cs3 O63 63.1(2) . 2_546
O48 Cs3 O63 81.8(2) 2_546 2_546
O56 Cs3 O63 46.8(2) 2_546 2_546
O96 Cs3 O63 127.1(7) . 2_546
O63 Cs3 Cl1A 89.9(3) . .
O48 Cs3 Cl1A 113.5(3) 2_546 .
O56 Cs3 Cl1A 100.3(3) 2_546 .
O96 Cs3 Cl1A 37.5(7) . .
O63 Cs3 Cl1A 124.3(3) 2_546 .
O63 Cs3 O65 47.6(2) . .
O48 Cs3 O65 152.3(3) 2_546 .
O56 Cs3 O65 147.9(2) 2_546 .
O96 Cs3 O65 117.1(7) . .
O63 Cs3 O65 104.1(2) 2_546 .
Cl1A Cs3 O65 85.9(3) . .
O63 Cs3 O76 90.0(3) . 2_556
O48 Cs3 O76 80.4(3) 2_546 2_556
O56 Cs3 O76 106.1(2) 2_546 2_556
O96 Cs3 O76 141.4(7) . 2_556
O63 Cs3 O76 78.9(2) 2_546 2_556
Cl1A Cs3 O76 153.2(3) . 2_556
O65 Cs3 O76 74.5(2) . 2_556
O63 Cs3 O95 91.9(4) . .
O48 Cs3 O95 107.5(4) 2_546 .
O56 Cs3 O95 154.7(4) 2_546 .
O96 Cs3 O95 107.3(8) . .
O63 Cs3 O95 125.2(5) 2_546 .
Cl1A Cs3 O95 101.7(5) . .
O65 Cs3 O95 46.9(4) . .
O76 Cs3 O95 51.5(4) 2_556 .
O63 Cs3 O57 101.1(2) . 2_546
O48 Cs3 O57 47.2(2) 2_546 2_546
O56 Cs3 O57 54.9(2) 2_546 2_546
O96 Cs3 O57 122.6(7) . 2_546
O63 Cs3 O57 46.27(19) 2_546 2_546
Cl1A Cs3 O57 154.1(3) . 2_546
O65 Cs3 O57 118.8(3) . 2_546
O76 Cs3 O57 51.2(2) 2_556 2_546
O95 Cs3 O57 101.2(4) . 2_546
O63 Cs3 O61 47.9(2) . .
O48 Cs3 O61 160.1(3) 2_546 .
O56 Cs3 O61 121.6(2) 2_546 .
O96 Cs3 O61 84.0(7) . .
O63 Cs3 O61 106.4(2) 2_546 .
Cl1A Cs3 O61 46.8(3) . .
O65 Cs3 O61 44.5(2) . .
O76 Cs3 O61 118.7(2) 2_556 .
O95 Cs3 O61 83.0(4) . .
O57 Cs3 O61 149.0(2) 2_546 .
O63 Cs3 O49 131.6(3) . 2_546
O48 Cs3 O49 46.9(2) 2_546 2_546
O56 Cs3 O49 45.3(2) 2_546 2_546
O96 Cs3 O49 39.9(7) . 2_546
O63 Cs3 O49 92.0(2) 2_546 2_546
Cl1A Cs3 O49 70.1(3) . 2_546
O65 Cs3 O49 155.8(2) . 2_546
O76 Cs3 O49 127.2(2) 2_556 2_546
O95 Cs3 O49 134.3(4) . 2_546
O57 Cs3 O49 85.3(2) 2_546 2_546
O61 Cs3 O49 113.8(3) . 2_546
O70 Dy1 O29 99.1(3) . .
O70 Dy1 O38 99.7(4) . .
O29 Dy1 O38 140.0(3) . .
O70 Dy1 O37 79.6(3) . .
O29 Dy1 O37 146.0(3) . .
O38 Dy1 O37 72.4(3) . .
O70 Dy1 O30 77.3(4) . .
O29 Dy1 O30 72.3(3) . .
O38 Dy1 O30 146.6(3) . .
O37 Dy1 O30 74.4(3) . .
O70 Dy1 O69 74.2(4) . .
O29 Dy1 O69 74.7(3) . .
O38 Dy1 O69 77.0(3) . .
O37 Dy1 O69 135.3(3) . .
O30 Dy1 O69 131.6(3) . .
O70 Dy1 O67 141.6(4) . .
O29 Dy1 O67 91.1(3) . .
O38 Dy1 O67 95.6(3) . .
O37 Dy1 O67 71.8(3) . .
O30 Dy1 O67 70.8(3) . .
O69 Dy1 O67 144.0(3) . .
O70 Dy1 O68 146.8(4) . .
O29 Dy1 O68 75.7(3) . .
O38 Dy1 O68 69.3(3) . .
O37 Dy1 O68 122.9(3) . .
O30 Dy1 O68 129.3(3) . .
O69 Dy1 O68 72.8(3) . .
O67 Dy1 O68 71.6(3) . .
O70 Dy1 Cs1 117.2(3) . .
O29 Dy1 Cs1 44.6(2) . .
O38 Dy1 Cs1 95.5(2) . .
O37 Dy1 Cs1 161.3(2) . .
O30 Dy1 Cs1 115.77(18) . .
O69 Dy1 Cs1 50.7(2) . .
O67 Dy1 Cs1 96.0(2) . .
O68 Dy1 Cs1 38.4(2) . .
O33 Dy2 O20 119.2(3) . 2_657
O33 Dy2 O31 74.4(3) . .
O20 Dy2 O31 76.5(3) 2_657 .
O33 Dy2 O71 140.9(3) . .
O20 Dy2 O71 82.0(3) 2_657 .
O31 Dy2 O71 144.7(3) . .
O33 Dy2 O34 73.6(3) . .
O20 Dy2 O34 142.2(3) 2_657 .
O31 Dy2 O34 139.3(3) . .
O71 Dy2 O34 70.9(3) . .
O33 Dy2 O72 75.5(3) . .
O20 Dy2 O72 142.3(3) 2_657 .
O31 Dy2 O72 75.0(3) . .
O71 Dy2 O72 108.5(3) . .
O34 Dy2 O72 73.2(3) . .
O33 Dy2 O32 140.7(3) . .
O20 Dy2 O32 76.1(3) 2_657 .
O31 Dy2 O32 75.1(3) . .
O71 Dy2 O32 72.8(3) . .
O34 Dy2 O32 118.0(3) . .
O72 Dy2 O32 73.1(3) . .
O33 Dy2 O73 79.2(3) . .
O20 Dy2 O73 69.5(3) 2_657 .
O31 Dy2 O73 117.9(3) . .
O71 Dy2 O73 78.9(3) . .
O34 Dy2 O73 79.6(3) . .
O72 Dy2 O73 147.1(3) . .
O32 Dy2 O73 137.8(3) . .
O33 Dy2 Cs2 41.3(2) . 2_557
O20 Dy2 Cs2 84.1(2) 2_657 2_557
O31 Dy2 Cs2 40.6(2) . 2_557
O71 Dy2 Cs2 161.5(2) . 2_557
O34 Dy2 Cs2 114.85(19) . 2_557
O72 Dy2 Cs2 90.0(2) . 2_557
O32 Dy2 Cs2 115.56(19) . 2_557
O73 Dy2 Cs2 84.8(2) . 2_557
O33 Dy2 Cs1 149.1(2) . .
O20 Dy2 Cs1 91.37(19) 2_657 .
O31 Dy2 Cs1 111.9(2) . .
O71 Dy2 Cs1 40.6(2) . .
O34 Dy2 Cs1 84.97(19) . .
O72 Dy2 Cs1 77.1(2) . .
O32 Dy2 Cs1 37.44(19) . .
O73 Dy2 Cs1 119.1(2) . .
Cs2 Dy2 Cs1 152.39(2) 2_557 .
O24 Dy3 O64 142.0(3) . 2_556
O24 Dy3 O62 118.4(3) . 1_565
O64 Dy3 O62 77.5(3) 2_556 1_565
O24 Dy3 O78 75.4(3) . .
O64 Dy3 O78 116.0(3) 2_556 .
O62 Dy3 O78 140.0(3) 1_565 .
O24 Dy3 O76 142.6(3) . .
O64 Dy3 O76 70.7(3) 2_556 .
O62 Dy3 O76 79.2(3) 1_565 .
O78 Dy3 O76 71.6(4) . .
O24 Dy3 O75 75.6(4) . .
O64 Dy3 O75 72.7(4) 2_556 .
O62 Dy3 O75 141.3(3) 1_565 .
O78 Dy3 O75 76.7(4) . .
O76 Dy3 O75 112.4(3) . .
O24 Dy3 O74 75.3(4) . .
O64 Dy3 O74 78.7(3) 2_556 .
O62 Dy3 O74 71.1(4) 1_565 .
O78 Dy3 O74 145.8(4) . .
O76 Dy3 O74 141.1(4) . .
O75 Dy3 O74 79.3(4) . .
O24 Dy3 O77 78.4(3) . .
O64 Dy3 O77 138.2(3) 2_556 .
O62 Dy3 O77 70.1(3) 1_565 .
O78 Dy3 O77 77.3(3) . .
O76 Dy3 O77 77.8(3) . .
O75 Dy3 O77 146.9(4) . .
O74 Dy3 O77 113.3(3) . .
O5 W1 O11 102.8(4) . .
O5 W1 O12 103.6(4) . .
O11 W1 O12 92.1(4) . .
O5 W1 O4 97.6(4) . .
O11 W1 O4 91.8(4) . .
O12 W1 O4 157.0(3) . .
O5 W1 O6 95.8(4) . .
O11 W1 O6 161.1(3) . .
O12 W1 O6 87.3(4) . .
O4 W1 O6 81.7(3) . .
O5 W1 O13 166.2(4) . .
O11 W1 O13 87.0(3) . .
O12 W1 O13 85.5(3) . .
O4 W1 O13 72.0(3) . .
O6 W1 O13 74.1(3) . .
O1 W2 O7 105.3(4) . .
O1 W2 O6 101.7(4) . .
O7 W2 O6 95.4(4) . .
O1 W2 O2 97.9(4) . .
O7 W2 O2 153.8(4) . .
O6 W2 O2 91.5(3) . .
O1 W2 O8 97.4(4) . .
O7 W2 O8 83.1(3) . .
O6 W2 O8 160.5(4) . .
O2 W2 O8 82.0(3) . .
O1 W2 O13 170.2(3) . .
O7 W2 O13 84.4(3) . .
O6 W2 O13 75.9(3) . .
O2 W2 O13 72.9(3) . .
O8 W2 O13 84.7(3) . .
O3 W3 O10 103.9(4) . .
O3 W3 O4 100.2(4) . .
O10 W3 O4 92.8(4) . .
O3 W3 O2 97.9(4) . .
O10 W3 O2 157.7(3) . .
O4 W3 O2 88.0(4) . .
O3 W3 O9 100.3(4) . .
O10 W3 O9 85.7(4) . .
O4 W3 O9 159.2(3) . .
O2 W3 O9 85.7(4) . .
O3 W3 O13 169.3(4) . .
O10 W3 O13 85.2(3) . .
O4 W3 O13 73.5(3) . .
O2 W3 O13 73.6(3) . .
O9 W3 O13 85.7(3) . .
O3 W3 Cs2 55.5(3) . .
O10 W3 Cs2 61.9(2) . .
O4 W3 Cs2 133.3(2) . .
O2 W3 Cs2 130.5(2) . .
O9 W3 Cs2 63.4(2) . .
O13 W3 Cs2 135.0(2) . .
O32 W4 O20 101.7(4) . .
O32 W4 O21 97.1(3) . .
O20 W4 O21 99.7(3) . .
O32 W4 O19 96.0(3) . .
O20 W4 O19 95.8(3) . .
O21 W4 O19 157.2(4) . .
O32 W4 O11 169.9(3) . .
O20 W4 O11 88.4(4) . .
O21 W4 O11 82.2(3) . .
O19 W4 O11 81.6(3) . .
O32 W4 O28 86.5(3) . .
O20 W4 O28 169.6(3) . .
O21 W4 O28 85.4(3) . .
O19 W4 O28 76.9(3) . .
O11 W4 O28 83.3(3) . .
O32 W4 Cs1 55.9(2) . .
O20 W4 Cs1 76.2(3) . .
O21 W4 Cs1 54.2(3) . .
O19 W4 Cs1 147.1(3) . .
O11 W4 Cs1 129.1(2) . .
O28 W4 Cs1 114.0(2) . .
O18 W5 O31 101.4(4) . .
O18 W5 O17 100.5(4) . .
O31 W5 O17 95.2(4) . .
O18 W5 O19 101.1(4) . .
O31 W5 O19 92.8(4) . .
O17 W5 O19 155.0(3) . .
O18 W5 O10 92.9(4) . .
O31 W5 O10 165.7(3) . .
O17 W5 O10 81.9(4) . .
O19 W5 O10 84.6(3) . .
O18 W5 O28 170.0(3) . .
O31 W5 O28 86.7(3) . .
O17 W5 O28 84.5(3) . .
O19 W5 O28 72.3(3) . .
O10 W5 O28 79.1(3) . .
O18 W5 Cs2 61.6(3) . 2_557
O31 W5 Cs2 54.5(3) . 2_557
O17 W5 Cs2 69.0(3) . 2_557
O19 W5 Cs2 133.5(3) . 2_557
O10 W5 Cs2 135.2(2) . 2_557
O28 W5 Cs2 128.40(18) . 2_557
O18 W5 Cs2 49.6(3) . .
O31 W5 Cs2 130.2(3) . .
O17 W5 Cs2 61.0(2) . .
O19 W5 Cs2 127.9(2) . .
O10 W5 Cs2 60.3(2) . .
O28 W5 Cs2 128.5(2) . .
Cs2 W5 Cs2 75.77(3) 2_557 .
O18 W5 Cs1 42.9(3) . 2_657
O31 W5 Cs1 85.2(3) . 2_657
O17 W5 Cs1 141.9(2) . 2_657
O19 W5 Cs1 62.4(2) . 2_657
O10 W5 Cs1 105.9(2) . 2_657
O28 W5 Cs1 133.41(18) . 2_657
Cs2 W5 Cs1 80.91(2) 2_557 2_657
Cs2 W5 Cs1 89.95(2) . 2_657
O16 W6 O17 102.1(4) . .
O16 W6 O9 95.4(4) . .
O17 W6 O9 87.4(4) . .
O16 W6 O35 97.8(4) . .
O17 W6 O35 88.6(4) . .
O9 W6 O35 166.8(4) . .
O16 W6 O15 95.6(4) . .
O17 W6 O15 162.3(3) . .
O9 W6 O15 90.6(4) . .
O35 W6 O15 89.4(4) . .
O16 W6 O27 168.6(4) . .
O17 W6 O27 88.9(3) . .
O9 W6 O27 82.1(3) . .
O35 W6 O27 85.2(3) . .
O15 W6 O27 73.4(3) . .
O16 W6 Cs2 54.8(3) . .
O17 W6 Cs2 60.4(3) . .
O9 W6 Cs2 61.2(2) . .
O35 W6 Cs2 126.7(3) . .
O15 W6 Cs2 132.8(2) . .
O27 W6 Cs2 131.15(18) . .
O16 W6 Cs1 23.9(3) . 1_455
O17 W6 Cs1 110.2(2) . 1_455
O9 W6 Cs1 117.5(2) . 1_455
O35 W6 Cs1 75.7(2) . 1_455
O15 W6 Cs1 86.3(2) . 1_455
O27 W6 Cs1 152.29(18) . 1_455
Cs2 W6 Cs1 76.53(2) . 1_455
O14 W7 O8 100.4(4) . .
O14 W7 O25 101.3(4) . .
O8 W7 O25 92.0(3) . .
O14 W7 O15 98.2(4) . .
O8 W7 O15 95.2(3) . .
O25 W7 O15 157.7(4) . .
O14 W7 O36 93.1(4) . .
O8 W7 O36 166.4(4) . .
O25 W7 O36 83.4(3) . .
O15 W7 O36 84.8(3) . .
O14 W7 O27 170.3(3) . .
O8 W7 O27 86.8(3) . .
O25 W7 O27 84.8(3) . .
O15 W7 O27 74.5(3) . .
O36 W7 O27 80.1(3) . .
O24 W8 O30 101.2(4) . .
O24 W8 O25 100.9(4) . .
O30 W8 O25 94.6(4) . .
O24 W8 O23 98.7(4) . .
O30 W8 O23 93.2(4) . .
O25 W8 O23 157.1(3) . .
O24 W8 O7 92.2(4) . .
O30 W8 O7 166.6(4) . .
O25 W8 O7 82.8(3) . .
O23 W8 O7 84.6(3) . .
O24 W8 O26 170.4(3) . .
O30 W8 O26 86.8(3) . .
O25 W8 O26 83.6(3) . .
O23 W8 O26 75.4(3) . .
O7 W8 O26 79.9(3) . .
O22 W9 O29 100.6(4) . .
O22 W9 O21 100.4(4) . .
O29 W9 O21 94.7(4) . .
O22 W9 O23 99.6(4) . .
O29 W9 O23 94.0(4) . .
O21 W9 O23 156.3(3) . .
O22 W9 O12 94.0(4) . .
O29 W9 O12 165.4(3) . .
O21 W9 O12 83.5(3) . .
O23 W9 O12 82.5(3) . .
O22 W9 O26 173.4(4) . .
O29 W9 O26 83.8(3) . .
O21 W9 O26 84.1(3) . .
O23 W9 O26 74.9(3) . .
O12 W9 O26 81.6(3) . .
O22 W9 Cs1 76.8(3) . .
O29 W9 Cs1 58.8(3) . .
O21 W9 Cs1 48.5(2) . .
O23 W9 Cs1 150.5(2) . .
O12 W9 Cs1 126.7(2) . .
O26 W9 Cs1 109.8(2) . .
O66 W10 O59 103.5(4) . .
O66 W10 O54 103.5(4) . .
O59 W10 O54 87.9(4) . .
O66 W10 O61 99.3(4) . .
O59 W10 O61 89.7(4) . .
O54 W10 O61 157.0(3) . .
O66 W10 O65 98.7(4) . .
O59 W10 O65 157.9(3) . .
O54 W10 O65 87.0(4) . .
O61 W10 O65 86.6(3) . .
O66 W10 O60 168.1(3) . .
O59 W10 O60 85.9(3) . .
O54 W10 O60 83.9(3) . .
O61 W10 O60 73.1(3) . .
O65 W10 O60 72.1(3) . .
O39 W11 O36 100.9(4) . .
O39 W11 O50 100.3(4) . .
O36 W11 O50 93.8(4) . .
O39 W11 O40 98.6(4) . .
O36 W11 O40 94.5(4) . .
O50 W11 O40 157.5(4) . .
O39 W11 O55 90.7(4) . .
O36 W11 O55 168.4(4) . .
O50 W11 O55 83.3(3) . .
O40 W11 O55 84.3(3) . .
O39 W11 O53 169.6(4) . .
O36 W11 O53 87.4(4) . .
O50 W11 O53 85.3(3) . .
O40 W11 O53 74.2(3) . .
O55 W11 O53 81.2(3) . .
O45 W12 O34 103.2(4) . .
O45 W12 O46 99.7(4) . .
O34 W12 O46 99.4(4) . .
O45 W12 O44 97.3(4) . .
O34 W12 O44 95.4(3) . .
O46 W12 O44 154.3(3) . .
O45 W12 O52 167.5(3) . .
O34 W12 O52 87.7(3) . .
O46 W12 O52 84.4(3) . .
O44 W12 O52 75.2(3) . .
O45 W12 O58 87.6(4) . .
O34 W12 O58 168.1(4) . .
O46 W12 O58 83.4(3) . .
O44 W12 O58 78.1(3) . .
O52 W12 O58 81.1(3) . .
O47 W13 O38 103.7(4) . .
O47 W13 O46 99.3(4) . .
O38 W13 O46 97.4(4) . .
O47 W13 O48 98.6(4) . .
O38 W13 O48 93.8(4) . .
O46 W13 O48 155.9(3) . .
O47 W13 O57 89.4(4) . .
O38 W13 O57 166.8(4) . .
O46 W13 O57 82.3(3) . .
O48 W13 O57 82.0(3) . .
O47 W13 O51 168.5(3) . .
O38 W13 O51 87.1(4) . .
O46 W13 O51 83.1(3) . .
O48 W13 O51 76.3(3) . .
O57 W13 O51 79.8(3) . .
O47 W13 Cs3 77.0(3) . 2_546
O38 W13 Cs3 126.0(3) . 2_546
O46 W13 Cs3 136.3(2) . 2_546
O48 W13 Cs3 35.4(3) . 2_546
O57 W13 Cs3 54.4(2) . 2_546
O51 W13 Cs3 93.4(2) . 2_546
O62 W14 O57 102.6(4) . .
O62 W14 O63 100.7(4) . .
O57 W14 O63 97.6(4) . .
O62 W14 O61 98.8(4) . .
O57 W14 O61 155.5(3) . .
O63 W14 O61 90.0(3) . .
O62 W14 O58 96.6(4) . .
O57 W14 O58 83.2(3) . .
O63 W14 O58 162.1(3) . .
O61 W14 O58 82.7(3) . .
O62 W14 O60 173.0(3) . .
O57 W14 O60 84.3(3) . .
O63 W14 O60 77.1(3) . .
O61 W14 O60 74.7(3) . .
O58 W14 O60 85.2(3) . .
O62 W14 Cs3 72.7(3) . .
O57 W14 Cs3 135.8(3) . .
O63 W14 Cs3 43.8(3) . .
O61 W14 Cs3 62.6(2) . .
O58 W14 Cs3 140.6(2) . .
O60 W14 Cs3 101.7(2) . .
O62 W14 Cs3 85.6(3) . 2_546
O57 W14 Cs3 53.4(3) . 2_546
O63 W14 Cs3 51.4(2) . 2_546
O61 W14 Cs3 141.0(2) . 2_546
O58 W14 Cs3 135.6(2) . 2_546
O60 W14 Cs3 97.9(2) . 2_546
Cs3 W14 Cs3 82.42(8) . 2_546
O49 W15 O37 102.3(4) . .
O49 W15 O50 101.7(4) . .
O37 W15 O50 95.4(4) . .
O49 W15 O48 98.8(4) . .
O37 W15 O48 94.2(4) . .
O50 W15 O48 154.9(4) . .
O49 W15 O56 91.5(4) . .
O37 W15 O56 166.2(3) . .
O50 W15 O56 81.2(3) . .
O48 W15 O56 83.9(3) . .
O49 W15 O51 170.4(4) . .
O37 W15 O51 85.2(3) . .
O50 W15 O51 83.3(3) . .
O48 W15 O51 74.5(3) . .
O56 W15 O51 81.1(3) . .
O49 W15 Cs3 69.9(3) . 2_546
O37 W15 Cs3 132.6(3) . 2_546
O50 W15 Cs3 132.0(3) . 2_546
O48 W15 Cs3 44.8(2) . 2_546
O56 W15 Cs3 52.9(2) . 2_546
O51 W15 Cs3 100.7(2) . 2_546
O64 W16 O55 102.3(4) . .
O64 W16 O56 104.1(4) . .
O55 W16 O56 91.5(4) . .
O64 W16 O65 97.4(4) . .
O55 W16 O65 91.6(4) . .
O56 W16 O65 157.1(4) . .
O64 W16 O63 96.2(4) . .
O55 W16 O63 161.3(3) . .
O56 W16 O63 86.7(4) . .
O65 W16 O63 83.2(3) . .
O64 W16 O60 166.0(4) . .
O55 W16 O60 88.4(3) . .
O56 W16 O60 84.3(3) . .
O65 W16 O60 73.1(3) . .
O63 W16 O60 72.9(3) . .
O64 W16 Cs3 68.1(3) . .
O55 W16 Cs3 144.6(2) . .
O56 W16 Cs3 123.7(3) . .
O65 W16 Cs3 57.9(2) . .
O63 W16 Cs3 42.8(2) . .
O60 W16 Cs3 98.0(2) . .
O64 W16 Cs3 82.1(3) . 2_546
O55 W16 Cs3 132.6(3) . 2_546
O56 W16 Cs3 43.1(3) . 2_546
O65 W16 Cs3 135.1(3) . 2_546
O63 W16 Cs3 52.6(2) . 2_546
O60 W16 Cs3 97.4(2) . 2_546
Cs3 W16 Cs3 81.25(8) . 2_546
O43 W17 O33 100.4(4) . .
O43 W17 O42 101.1(4) . .
O33 W17 O42 95.1(4) . .
O43 W17 O44 101.8(4) . .
O33 W17 O44 92.4(4) . .
O42 W17 O44 154.1(3) . .
O43 W17 O59 91.4(4) . .
O33 W17 O59 168.1(3) . .
O42 W17 O59 83.6(4) . .
O44 W17 O59 83.9(3) . .
O43 W17 O52 170.3(3) . .
O33 W17 O52 88.4(3) . .
O42 W17 O52 81.9(3) . .
O44 W17 O52 73.6(3) . .
O59 W17 O52 79.7(3) . .
O43 W17 Cs2 60.0(3) . 2_557
O33 W17 Cs2 56.1(3) . 2_557
O42 W17 Cs2 68.3(2) . 2_557
O44 W17 Cs2 134.8(2) . 2_557
O59 W17 Cs2 133.0(2) . 2_557
O52 W17 Cs2 129.2(2) . 2_557
O41 W18 O42 101.7(4) . .
O41 W18 O35 97.7(4) . .
O42 W18 O35 90.1(4) . .
O41 W18 O40 98.4(4) . .
O42 W18 O40 159.8(3) . .
O35 W18 O40 89.4(4) . .
O41 W18 O54 94.1(4) . .
O42 W18 O54 86.7(4) . .
O35 W18 O54 168.2(3) . .
O40 W18 O54 89.6(4) . .
O41 W18 O53 172.1(4) . .
O42 W18 O53 85.5(3) . .
O35 W18 O53 85.3(3) . .
O40 W18 O53 74.3(3) . .
O54 W18 O53 83.0(3) . .
O41 W18 Cs1 23.8(3) . 1_455
O42 W18 Cs1 114.0(2) . 1_455
O35 W18 Cs1 77.6(3) . 1_455
O40 W18 Cs1 85.6(2) . 1_455
O54 W18 Cs1 114.1(2) . 1_455
O53 W18 Cs1 153.7(2) . 1_455
O70 C1 O92 123(3) . .
O70 C1 C2 117(3) . .
O92 C1 C2 119(3) . .
O70 C1 O92 121(3) . 2_656
O92 C1 O92 61(2) . 2_656
C2 C1 O92 101(3) . 2_656
Cl1B Cl1A Cs3 129.8(10) . .
Cl1A Cl1B O94 160(2) . 1_545
Cl1A Cl1B Na4 147.1(10) . 1_545
O94 Cl1B Na4 48.8(16) 1_545 1_545

loop_
_geom_bond_atom_site_label_1
_geom_bond_atom_site_label_2
_geom_bond_distance
_geom_bond_site_symmetry_2
O1 W2 1.738(9) .
O2 W2 1.935(8) .
O2 W3 1.953(9) .
O3 W3 1.726(9) .
O3 Na2B 2.339(16) .
O3 Na2A 2.361(14) .
O3 Cs2 3.291(9) .
O4 W3 1.902(8) .
O4 W1 1.994(8) .
O5 W1 1.746(8) .
O6 W2 1.877(8) .
O6 W1 2.045(9) .
O7 W2 1.828(8) .
O7 W8 2.050(8) .
O8 W7 1.849(8) .
O8 W2 2.033(8) .
O9 W6 1.911(8) .
O9 W3 1.958(8) .
O9 Cs2 3.532(8) .
O10 W3 1.832(9) .
O10 W5 2.055(9) .
O10 Cs2 3.481(8) .
O11 W1 1.832(9) .
O11 W4 2.105(9) .
O12 W1 1.844(8) .
O12 W9 2.071(8) .
O13 Si2 1.636(9) .
O13 W1 2.288(8) .
O13 W3 2.294(8) .
O13 W2 2.339(9) .
O14 W7 1.748(9) .
O14 Na1 2.545(16) 2_556
O15 W7 1.915(8) .
O15 W6 1.946(8) .
O16 W6 1.713(8) .
O16 Cs1 3.017(8) 1_455
O16 Cs2 3.352(8) .
O17 W6 1.882(9) .
O17 W5 1.914(8) .
O17 Cs2 3.507(8) .
O17 Cs2 3.629(9) 2_557
O18 W5 1.721(8) .
O18 Cs2 3.174(9) .
O18 Cs1 3.260(9) 2_657
O18 Cs2 3.386(9) 2_557
O19 W5 1.924(7) .
O19 W4 1.925(7) .
O20 W4 1.768(8) .
O20 Dy2 2.321(8) 2_657
O21 W4 1.876(8) .
O21 W9 1.924(8) .
O21 Cs1 3.142(9) .
O22 W9 1.774(8) .
O22 Na4 2.940(11) 1_655
O23 W8 1.921(8) .
O23 W9 1.938(9) .
O24 W8 1.749(9) .
O24 Dy3 2.312(9) .
O25 W7 1.899(8) .
O25 W8 1.902(8) .
O26 Si2 1.638(8) .
O26 W8 2.240(8) .
O26 W9 2.245(8) .
O27 Si2 1.621(8) .
O27 W7 2.238(8) .
O27 W6 2.261(7) .
O28 Si2 1.637(9) .
O28 W4 2.183(7) .
O28 W5 2.374(7) .
O29 W9 1.780(8) .
O29 Dy1 2.311(8) .
O29 Cs1 3.495(9) .
O30 W8 1.766(8) .
O30 Dy1 2.373(9) .
O31 W5 1.762(9) .
O31 Dy2 2.335(9) .
O31 Cs2 3.166(8) 2_557
O32 W4 1.764(8) .
O32 Dy2 2.377(8) .
O32 Cs1 3.208(8) .
O33 W17 1.777(8) .
O33 Dy2 2.281(8) .
O33 Cs2 3.212(8) 2_557
O34 W12 1.760(8) .
O34 Dy2 2.373(8) .
O35 W18 1.896(8) .
O35 W6 1.917(9) .
O36 W11 1.803(8) .
O36 W7 2.036(9) .
O37 W15 1.770(8) .
O37 Dy1 2.358(8) .
O38 W13 1.752(9) .
O38 Dy1 2.327(9) .
O39 W11 1.725(9) .
O39 Na1 2.296(17) 2_556
O40 W18 1.910(9) .
O40 W11 1.921(8) .
O41 W18 1.732(9) .
O41 Cs1 2.938(9) 1_455
O42 W18 1.890(9) .
O42 W17 1.905(9) .
O42 Cs2 3.604(8) 2_557
O43 W17 1.725(9) .
O43 Na2B 2.294(17) 2_557
O43 Na2A 2.394(14) 2_557
O43 Cs2 3.335(9) 2_557
O44 W17 1.912(8) .
O44 W12 1.947(8) .
O45 W12 1.728(10) .
O46 W12 1.881(8) .
O46 W13 1.917(8) .
O47 W13 1.726(9) .
O48 W15 1.931(9) .
O48 W13 1.935(9) .
O48 Cs3 2.959(8) 2_546
O49 W15 1.723(9) .
O49 Na1 2.312(16) .
O49 Cs3 3.771(10) 2_546
O50 W15 1.895(9) .
O50 W11 1.913(8) .
O51 Si1 1.637(8) .
O51 W13 2.219(8) .
O51 W15 2.299(8) .
O52 Si1 1.623(9) .
O52 W12 2.221(9) .
O52 W17 2.316(8) .
O53 Si1 1.626(9) .
O53 W11 2.248(9) .
O53 W18 2.254(8) .
O54 W10 1.922(9) .
O54 W18 1.930(8) .
O55 W16 1.818(8) .
O55 W11 2.062(8) .
O56 W16 1.822(8) .
O56 W15 2.078(8) .
O56 Cs3 3.208(9) 2_546
O57 W14 1.797(8) .
O57 W13 2.103(8) .
O57 Cs3 3.531(9) 2_546
O58 W14 2.062(8) .
O58 W12 2.231(7) .
O59 W10 1.835(8) .
O59 W17 2.042(8) .
O60 Si1 1.654(8) .
O60 W14 2.260(8) .
O60 W16 2.298(8) .
O60 W10 2.341(8) .
O61 W10 1.941(8) .
O61 W14 1.959(8) .
O61 Cs3 3.552(8) .
O62 W14 1.738(9) .
O62 Dy3 2.338(9) 1_545
O63 W14 1.853(8) .
O63 W16 2.038(9) .
O63 Cs3 2.952(8) .
O63 Cs3 3.455(9) 2_546
O64 W16 1.733(8) .
O64 Dy3 2.319(8) 2_556
O65 W10 1.946(8) .
O65 W16 1.947(8) .
O65 Cs3 3.485(9) .
O66 W10 1.710(9) .
O67 Dy1 2.422(9) .
O68 Dy1 2.460(10) .
O68 Cs1 3.201(9) .
O69 Dy1 2.409(9) .
O69 Cs1 3.717(9) .
O70 C1 1.14(3) .
O70 Dy1 2.310(12) .
O71 Dy2 2.368(9) .
O71 Cs1 3.331(9) .
O72 Dy2 2.374(9) .
O73 Dy2 2.454(11) .
O74 Dy3 2.417(11) .
O75 Dy3 2.410(11) .
O76 Dy3 2.396(10) .
O76 Cs3 3.521(12) 2_556
O77 Dy3 2.419(8) .
O78 Dy3 2.364(10) .
O79 Cs1 3.778(11) .
O80 Na1 2.17(3) .
O81 Na3 3.01(2) 1_455
O82 Na2B 2.774(17) 2_567
O85 Na1 2.58(2) .
O86 Na1 2.634(19) .
O87 Na2A 2.516(18) .
O87 Cs2 3.097(18) .
O88 Na3 2.693(19) .
O89 Na2A 2.51(2) .
O92 C1 1.33(4) .
O92 O92 1.73(5) 2_656
O92 C1 1.93(4) 2_656
O94 Cl1B 2.02(5) 1_565
O94 Na4 2.42(6) .
O95 Cs3 3.53(3) .
O96 Na1 2.66(5) 2_546
O96 Cs3 3.43(4) .
O97 Na2B 2.62(3) 2_567
O97 Na4 2.71(3) .
O100 Na3 2.13(3) .
Na1 O39 2.296(17) 2_556
Na1 O14 2.545(16) 2_556
Na1 O96 2.66(5) 2_546
Na2A Na2B 1.370(16) .
Na2A O43 2.394(14) 2_557
Na2A Na2B 3.137(18) 2_567
Na2A Na2A 3.39(2) 2_567
Na2A Cs2 4.113(11) .
Na2B O43 2.294(17) 2_557
Na2B O97 2.62(3) 2_567
Na2B O82 2.774(17) 2_567
Na2B Na2A 3.137(18) 2_567
Na2B Na2B 3.45(3) 2_567
Na2B Cs2 4.509(15) .
Na3 O81 3.01(2) 1_655
Na4 O22 2.940(11) 1_455
Na4 Cl1B 3.218(17) 1_565
Na4 Cs2 4.989(11) .
Cs1 O41 2.938(9) 1_655
Cs1 O16 3.017(8) 1_655
Cs1 O18 3.260(9) 2_657
Cs1 W4 3.8451(10) .
Cs1 W9 4.0675(12) .
Cs2 O31 3.166(8) 2_557
Cs2 O33 3.212(8) 2_557
Cs2 O43 3.335(9) 2_557
Cs2 O18 3.386(9) 2_557
Cs2 O42 3.604(8) 2_557
Cs3 O48 2.959(8) 2_546
Cs3 O56 3.208(9) 2_546
Cs3 O63 3.455(9) 2_546
Cs3 Cl1A 3.483(15) .
Cs3 O76 3.521(12) 2_556
Cs3 O57 3.531(9) 2_546
Cs3 O49 3.771(11) 2_546
Dy2 O20 2.321(8) 2_657
Dy2 Cs2 4.5498(11) 2_557
Dy3 O64 2.319(8) 2_556
Dy3 O62 2.338(9) 1_565
W5 Cs2 3.8461(11) 2_557
W5 Cs1 4.3021(11) 2_657
W6 Cs1 4.5027(10) 1_455
W13 Cs3 4.315(4) 2_546
W14 Cs3 4.293(5) 2_546
W15 Cs3 3.999(4) 2_546
W16 Cs3 4.288(4) 2_546
W17 Cs2 3.8429(11) 2_557
W18 Cs1 4.4397(11) 1_455
C1 C2 1.59(6) .
C1 O92 1.93(4) 2_656
Cl1A Cl1B 1.395(16) .
Cl1B O94 2.02(5) 1_545
Cl1B Na4 3.218(17) 1_545
